data_4317351
loop_
_publ_author_name
'Mengyuan Li'
'Yanhua Lan'
'Ayuk M. Ako'
'Wolfgang Wernsdorfer'
'Christopher E. Anson'
'Gernot Buth'
'Annie K. Powell'
'Zheming Wang'
'Song Gao'

_publ_section_title
;
 A Family of 3d-4f Octa-Nuclear [MnIII4LnIII4] Wheels (Ln = Sm, Gd, Tb,
 Dy, Ho, Er, and Y): Synthesis, Structure, and Magnetism
;
_journal_name_full 'Inorganic Chemistry'
_journal_page_first 11587
_journal_page_last 11594
_journal_paper_doi 10.1021/ic101754g
_journal_volume 49
_journal_year 2010
_chemical_formula_sum 'C68 H140 Mn4 N4 O40 Y4'
_chemical_formula_weight 2229.24
_chemical_name_systematic
; 
 ? 
;
_space_group_IT_number 15
_symmetry_cell_setting monoclinic
_symmetry_space_group_name_Hall '-C 2yc'
_symmetry_space_group_name_H-M 'C 1 2/c 1'
_atom_sites_solution_hydrogens geom
_atom_sites_solution_primary direct
_atom_sites_solution_secondary difmap
_audit_creation_method SHELXL-97
_cell_angle_alpha 90.00
_cell_angle_beta 126.544(6)
_cell_angle_gamma 90.00
_cell_formula_units_Z 4
_cell_length_a 39.996(4)
_cell_length_b 8.6973(11)
_cell_length_c 33.580(3)
_cell_measurement_temperature 150(2)
_cell_volume 9384.5(19)
_computing_cell_refinement 'X-Area 1.38 (Stoe & Cie GmbH, 2006)'
_computing_data_collection 'WinXpose 1.6.8 (Stoe & Cie GmbH, 2004)'
_computing_data_reduction 'X-Area 1.38 (Stoe & Cie GmbH, 2006)'
_computing_molecular_graphics 'Diamond 2.1 (Crystal Impact, 1998)'
_computing_publication_material 'SHELXTL 6.14 (BrukerAXS Inc., 2003)'
_computing_structure_refinement 'SHELXTL 6.14 (BrukerAXS Inc., 2003)'
_computing_structure_solution 'SHELXTL 6.14 (BrukerAXS Inc., 2003)'
_diffrn_ambient_temperature 150(2)
_diffrn_detector_area_resol_mean 6.667
_diffrn_measured_fraction_theta_full 0.997
_diffrn_measured_fraction_theta_max 0.997
_diffrn_measurement_device_type 'Stoe IPDS II'
_diffrn_measurement_method 'area detector'
_diffrn_radiation_monochromator silicon
_diffrn_radiation_source synchrotron
_diffrn_radiation_type synchrotron
_diffrn_radiation_wavelength 0.80000
_diffrn_reflns_av_R_equivalents 0.1163
_diffrn_reflns_av_sigmaI/netI 0.0974
_diffrn_reflns_limit_h_max 42
_diffrn_reflns_limit_h_min -42
_diffrn_reflns_limit_k_max 9
_diffrn_reflns_limit_k_min -9
_diffrn_reflns_limit_l_max 34
_diffrn_reflns_limit_l_min -35
_diffrn_reflns_number 18080
_diffrn_reflns_theta_full 21.95
_diffrn_reflns_theta_max 21.95
_diffrn_reflns_theta_min 1.51
_diffrn_standards_decay_% none
_exptl_absorpt_coefficient_mu 3.049
_exptl_absorpt_correction_T_max 0.9415
_exptl_absorpt_correction_T_min 0.5407
_exptl_absorpt_correction_type multi-scan
_exptl_absorpt_process_details
;
XPREP in SHELXTL 6.14 (BrukerAXS Inc., 2003)
;
_exptl_crystal_colour pinkish-brown
_exptl_crystal_density_diffrn 1.578
_exptl_crystal_density_method 'not measured'
_exptl_crystal_description needle
_exptl_crystal_F_000 4608
_exptl_crystal_size_max 0.23
_exptl_crystal_size_mid 0.04
_exptl_crystal_size_min 0.02
_refine_diff_density_max 0.480
_refine_diff_density_min -1.781
_refine_diff_density_rms 0.146
_refine_ls_extinction_method none
_refine_ls_goodness_of_fit_ref 1.020
_refine_ls_hydrogen_treatment mixed
_refine_ls_matrix_type full
_refine_ls_number_parameters 549
_refine_ls_number_reflns 5716
_refine_ls_number_restraints 2
_refine_ls_restrained_S_all 1.020
_refine_ls_R_factor_all 0.1111
_refine_ls_R_factor_gt 0.0749
_refine_ls_shift/su_max 0.009
_refine_ls_shift/su_mean 0.000
_refine_ls_structure_factor_coef Fsqd
_refine_ls_weighting_details 'calc w=1/[\s^2^(Fo^2^)+(0.1245P)^2^+0.0000P] where P=(Fo^2^+2Fc^2^)/3'
_refine_ls_weighting_scheme calc
_refine_ls_wR_factor_gt 0.1777
_refine_ls_wR_factor_ref 0.2038
_reflns_number_gt 3930
_reflns_number_total 5716
_reflns_threshold_expression >2sigma(I)
_cod_data_source_file ic101754g_si_001_7.cif
_cod_data_source_block 7Y
_cod_original_cell_volume 9384.5(17)
_cod_original_sg_symbol_H-M 'C 2/c'
_cod_database_code 4317351

loop_
_symmetry_equiv_pos_as_xyz
'x, y, z'
'-x, y, -z+1/2'
'x+1/2, y+1/2, z'
'-x+1/2, y+1/2, -z+1/2'
'-x, -y, -z'
'x, -y, z-1/2'
'-x+1/2, -y+1/2, -z'
'x+1/2, -y+1/2, z-1/2'

loop_
_atom_site_label
_atom_site_type_symbol
_atom_site_fract_x
_atom_site_fract_y
_atom_site_fract_z
_atom_site_U_iso_or_equiv
_atom_site_adp_type
_atom_site_occupancy
_atom_site_symmetry_multiplicity
_atom_site_calc_flag
_atom_site_refinement_flags
_atom_site_disorder_assembly
_atom_site_disorder_group
Y1 Y 0.12149(3) 0.09000(11) 0.32057(4) 0.0371(3) Uani 1 1 d . . .
Y2 Y 0.01661(3) 0.31878(11) 0.37881(4) 0.0382(3) Uani 1 1 d . . .
Mn1 Mn 0.08823(5) 0.21057(17) 0.20753(6) 0.0361(4) Uani 1 1 d . . .
Mn2 Mn 0.10995(5) 0.19887(17) 0.41307(6) 0.0361(4) Uani 1 1 d . . .
N1 N 0.1393(3) 0.3718(10) 0.2183(3) 0.040(2) Uani 1 1 d . . .
C1 C 0.1161(3) 0.5039(12) 0.1839(4) 0.038(3) Uani 1 1 d . . .
H1A H 0.1296 0.5345 0.1681 0.046 Uiso 1 1 calc R . .
H1B H 0.1170 0.5930 0.2029 0.046 Uiso 1 1 calc R . .
C2 C 0.0713(4) 0.4586(12) 0.1444(4) 0.045(3) Uani 1 1 d . . .
H2A H 0.0544 0.5515 0.1269 0.054 Uiso 1 1 calc R . .
H2B H 0.0698 0.3905 0.1197 0.054 Uiso 1 1 calc R . .
O1 O 0.0551(2) 0.3805(7) 0.1670(3) 0.0366(17) Uani 1 1 d . . .
C3 C 0.1611(3) 0.4184(12) 0.2711(4) 0.043(3) Uani 1 1 d . . .
H3A H 0.1766 0.5151 0.2776 0.051 Uiso 1 1 calc R . .
H3B H 0.1813 0.3378 0.2932 0.051 Uiso 1 1 calc R . .
C4 C 0.1297(4) 0.4413(12) 0.2818(5) 0.048(3) Uani 1 1 d . . .
H4A H 0.1441 0.4677 0.3171 0.057 Uiso 1 1 calc R . .
H4B H 0.1106 0.5265 0.2613 0.057 Uiso 1 1 calc R . .
O2 O 0.1066(2) 0.3003(7) 0.2701(3) 0.0343(16) Uani 1 1 d . . .
C5 C 0.1650(4) 0.2881(12) 0.2082(5) 0.046(3) Uani 1 1 d . . .
H5A H 0.1477 0.2639 0.1723 0.055 Uiso 1 1 calc R . .
H5B H 0.1730 0.1891 0.2262 0.055 Uiso 1 1 calc R . .
C6 C 0.2051(4) 0.3680(14) 0.2219(5) 0.050(3) Uani 1 1 d . . .
H6A H 0.1979 0.4688 0.2049 0.060 Uiso 1 1 calc R . .
H6B H 0.2238 0.3867 0.2580 0.060 Uiso 1 1 calc R . .
C7 C 0.2275(4) 0.2719(17) 0.2072(6) 0.066(4) Uani 1 1 d . . .
H7A H 0.2099 0.2643 0.1706 0.080 Uiso 1 1 calc R . .
H7B H 0.2312 0.1667 0.2205 0.080 Uiso 1 1 calc R . .
C8 C 0.2698(5) 0.336(2) 0.2257(8) 0.101(6) Uani 1 1 d . . .
H8A H 0.2828 0.2686 0.2152 0.151 Uiso 1 1 calc R . .
H8B H 0.2876 0.3424 0.2620 0.151 Uiso 1 1 calc R . .
H8C H 0.2663 0.4392 0.2118 0.151 Uiso 1 1 calc R . .
N2 N 0.1360(3) 0.0347(10) 0.4809(3) 0.041(2) Uani 1 1 d . . .
C9 C 0.1567(4) -0.0902(15) 0.4722(5) 0.054(3) Uani 1 1 d . . .
H9A H 0.1848 -0.1087 0.5032 0.065 Uiso 1 1 calc R . .
H9B H 0.1405 -0.1864 0.4637 0.065 Uiso 1 1 calc R . .
C10 C 0.1605(5) -0.0538(16) 0.4327(5) 0.069(4) Uani 1 1 d . . .
H10A H 0.1863 0.0067 0.4470 0.083 Uiso 1 1 calc R . .
H10B H 0.1636 -0.1511 0.4199 0.083 Uiso 1 1 calc R . .
O3 O 0.1270(2) 0.0289(7) 0.3926(3) 0.0388(17) Uani 1 1 d . . .
C11 C 0.0976(3) -0.0199(13) 0.4729(5) 0.048(3) Uani 1 1 d . . .
H11A H 0.0889 0.0535 0.4876 0.058 Uiso 1 1 calc R . .
H11B H 0.1026 -0.1210 0.4891 0.058 Uiso 1 1 calc R . .
C12 C 0.0633(4) -0.0346(12) 0.4174(4) 0.046(3) Uani 1 1 d . . .
H12A H 0.0707 -0.1157 0.4031 0.055 Uiso 1 1 calc R . .
H12B H 0.0368 -0.0636 0.4115 0.055 Uiso 1 1 calc R . .
O4 O 0.0587(2) 0.1094(7) 0.3941(3) 0.0393(17) Uani 1 1 d . . .
C13 C 0.1649(4) 0.1131(15) 0.5288(5) 0.062(4) Uani 1 1 d . . .
H13A H 0.1506 0.2047 0.5296 0.074 Uiso 1 1 calc R . .
H13B H 0.1889 0.1502 0.5300 0.074 Uiso 1 1 calc R . .
C14 C 0.1817(5) 0.0180(18) 0.5758(5) 0.078(4) Uani 1 1 d . . .
H14A H 0.1582 -0.0126 0.5764 0.094 Uiso 1 1 calc R . .
H14B H 0.1948 -0.0769 0.5746 0.094 Uiso 1 1 calc R . .
C15 C 0.2136(7) 0.106(2) 0.6233(6) 0.113(7) Uani 1 1 d . . .
H15A H 0.2282 0.0326 0.6513 0.136 Uiso 1 1 calc R . .
H15B H 0.2346 0.1519 0.6201 0.136 Uiso 1 1 calc R . .
C16 C 0.1950(8) 0.229(3) 0.6346(9) 0.168(11) Uani 1 1 d . . .
H16A H 0.2170 0.2813 0.6651 0.253 Uiso 1 1 calc R . .
H16B H 0.1749 0.1837 0.6388 0.253 Uiso 1 1 calc R . .
H16C H 0.1809 0.3027 0.6072 0.253 Uiso 1 1 calc R . .
O5 O 0.0282(2) 0.1444(8) 0.1897(3) 0.0406(18) Uani 1 1 d . . .
C17 C 0.0219(4) 0.0719(12) 0.2181(5) 0.042(3) Uani 1 1 d . . .
H17 H -0.0058 0.0420 0.2046 0.051 Uiso 1 1 calc R . .
O6 O 0.0500(2) 0.0382(8) 0.2624(3) 0.0405(18) Uani 1 1 d . . .
O7 O 0.0845(2) 0.2652(8) 0.3378(3) 0.0381(17) Uani 1 1 d . . .
C18 C 0.0507(4) 0.3383(11) 0.3082(4) 0.039(3) Uani 1 1 d . . .
H18 H 0.0446 0.3692 0.2774 0.047 Uiso 1 1 calc R . .
O8 O 0.0248(2) 0.3729(8) 0.3160(3) 0.0392(18) Uani 1 1 d . . .
O9 O 0.1197(2) 0.0422(7) 0.2501(3) 0.0403(18) Uani 1 1 d . . .
C19 C 0.1228(4) -0.1021(12) 0.2327(5) 0.047(3) Uani 1 1 d . . .
H19A H 0.0949 -0.1415 0.2073 0.070 Uiso 1 1 calc R . .
H19B H 0.1377 -0.1750 0.2604 0.070 Uiso 1 1 calc R . .
H19C H 0.1381 -0.0895 0.2185 0.070 Uiso 1 1 calc R . .
O10 O 0.0887(2) 0.3668(8) 0.4278(3) 0.0431(19) Uani 1 1 d . . .
C20 C 0.1094(4) 0.5113(12) 0.4455(5) 0.049(3) Uani 1 1 d . . .
H20A H 0.1377 0.4955 0.4756 0.073 Uiso 1 1 calc R . .
H20B H 0.0941 0.5780 0.4530 0.073 Uiso 1 1 calc R . .
H20C H 0.1106 0.5599 0.4200 0.073 Uiso 1 1 calc R . .
O11 O 0.1699(2) 0.2662(8) 0.3791(3) 0.0457(19) Uani 1 1 d . . .
O12 O 0.1621(2) 0.3063(8) 0.4399(3) 0.0410(18) Uani 1 1 d . . .
C21 C 0.1805(4) 0.3253(12) 0.4192(5) 0.048(3) Uani 1 1 d . . .
C22 C 0.2195(4) 0.4263(13) 0.4469(5) 0.057(3) Uani 1 1 d . . .
H22A H 0.2443 0.3587 0.4646 0.068 Uiso 1 1 calc R . .
H22B H 0.2201 0.4862 0.4223 0.068 Uiso 1 1 calc R . .
C23 C 0.2227(5) 0.5354(16) 0.4834(6) 0.080(5) Uani 1 1 d . . .
H23A H 0.2487 0.5943 0.4996 0.120 Uiso 1 1 calc R . .
H23B H 0.2227 0.4775 0.5084 0.120 Uiso 1 1 calc R . .
H23C H 0.1990 0.6060 0.4661 0.120 Uiso 1 1 calc R . .
O13 O -0.0090(3) 0.1398(8) 0.4062(3) 0.0468(19) Uani 1 1 d . . .
O14 O -0.0775(3) 0.1015(8) 0.3498(3) 0.0458(19) Uani 1 1 d . . .
C24 C -0.0426(5) 0.0822(12) 0.3932(5) 0.050(3) Uani 1 1 d . . .
C25 C -0.0424(4) -0.0143(17) 0.4305(5) 0.068(4) Uani 1 1 d . . .
H25A H -0.0340 0.0512 0.4591 0.081 Uiso 1 1 calc R . .
H25B H -0.0211 -0.0958 0.4426 0.081 Uiso 1 1 calc R . .
C26 C -0.0839(6) -0.090(2) 0.4110(7) 0.104(6) Uani 1 1 d . . .
H26A H -0.0810 -0.1507 0.4374 0.156 Uiso 1 1 calc R . .
H26B H -0.0923 -0.1570 0.3830 0.156 Uiso 1 1 calc R . .
H26C H -0.1051 -0.0102 0.4000 0.156 Uiso 1 1 calc R . .
O15 O 0.1862(3) -0.0189(9) 0.3564(3) 0.053(2) Uani 1 1 d . . .
O16 O 0.1873(3) -0.2748(10) 0.3604(4) 0.069(3) Uani 1 1 d . . .
C27 C 0.2044(4) -0.1484(16) 0.3683(5) 0.052(3) Uani 1 1 d . . .
C28 C 0.2494(6) -0.159(2) 0.3969(9) 0.118(7) Uani 1 1 d . . .
H28A H 0.2566 -0.2331 0.3808 0.141 Uiso 1 1 calc R . .
H28B H 0.2609 -0.1981 0.4304 0.141 Uiso 1 1 calc R . .
C29 C 0.2695(9) 0.000(3) 0.4014(13) 0.206(15) Uani 1 1 d . . .
H29A H 0.2997 -0.0117 0.4207 0.309 Uiso 1 1 calc R . .
H29B H 0.2630 0.0732 0.4182 0.309 Uiso 1 1 calc R . .
H29C H 0.2584 0.0388 0.3683 0.309 Uiso 1 1 calc R . .
O17 O 0.0286(2) 0.4236(9) 0.4490(3) 0.0469(19) Uani 1 1 d . . .
O18 O 0.0233(3) 0.6817(10) 0.4473(4) 0.067(3) Uani 1 1 d . . .
C30 C 0.0339(4) 0.5544(16) 0.4702(5) 0.054(3) Uani 1 1 d . . .
C31 C 0.0543(5) 0.5514(17) 0.5249(5) 0.073(4) Uani 1 1 d . . .
H31A H 0.0479 0.4529 0.5338 0.087 Uiso 1 1 calc R . .
H31B H 0.0431 0.6360 0.5335 0.087 Uiso 1 1 calc R . .
C32 C 0.1010(6) 0.569(4) 0.5541(7) 0.160(12) Uani 1 1 d . . .
H32A H 0.1137 0.5685 0.5897 0.240 Uiso 1 1 calc R . .
H32B H 0.1074 0.6663 0.5452 0.240 Uiso 1 1 calc R . .
H32C H 0.1122 0.4834 0.5463 0.240 Uiso 1 1 calc R . .
O19 O 0.1110(2) -0.1819(8) 0.3147(3) 0.0455(19) Uani 1 1 d D . .
H19 H 0.136(2) -0.224(12) 0.328(4) 0.055 Uiso 1 1 d D . .
C33 C 0.0835(4) -0.2736(13) 0.3193(5) 0.058(3) Uani 1 1 d . . .
H33A H 0.0870 -0.3824 0.3150 0.087 Uiso 1 1 calc R . .
H33B H 0.0546 -0.2429 0.2938 0.087 Uiso 1 1 calc R . .
H33C H 0.0901 -0.2579 0.3522 0.087 Uiso 1 1 calc R . .
O20 O 0.0138(2) 0.5924(8) 0.3681(3) 0.0442(19) Uani 1 1 d D . .
H20 H 0.017(4) 0.592(13) 0.397(3) 0.053 Uiso 1 1 d D . .
C34 C -0.0120(4) 0.6778(13) 0.3236(5) 0.055(3) Uani 1 1 d . . .
H34A H -0.0059 0.7877 0.3307 0.082 Uiso 1 1 calc R . .
H34B H -0.0412 0.6589 0.3093 0.082 Uiso 1 1 calc R . .
H34C H -0.0066 0.6458 0.2999 0.082 Uiso 1 1 calc R . .

loop_
_atom_site_aniso_label
_atom_site_aniso_U_11
_atom_site_aniso_U_22
_atom_site_aniso_U_33
_atom_site_aniso_U_23
_atom_site_aniso_U_13
_atom_site_aniso_U_12
Y1 0.0393(6) 0.0319(6) 0.0467(7) 0.0002(5) 0.0292(6) 0.0008(5)
Y2 0.0397(7) 0.0352(6) 0.0462(7) -0.0015(5) 0.0290(6) -0.0008(5)
Mn1 0.0386(10) 0.0315(8) 0.0460(10) -0.0008(7) 0.0295(9) 0.0011(7)
Mn2 0.0366(9) 0.0324(8) 0.0442(10) -0.0018(7) 0.0267(8) -0.0015(7)
N1 0.044(6) 0.040(5) 0.050(6) 0.006(4) 0.035(5) 0.006(4)
C1 0.029(6) 0.044(6) 0.044(7) -0.004(5) 0.023(6) -0.003(5)
C2 0.060(8) 0.038(6) 0.057(8) 0.009(6) 0.047(7) 0.000(6)
O1 0.042(4) 0.034(4) 0.039(4) 0.006(3) 0.027(4) 0.004(3)
C3 0.042(7) 0.042(6) 0.044(7) -0.008(5) 0.026(6) -0.007(5)
C4 0.071(9) 0.038(6) 0.054(8) -0.009(5) 0.047(7) -0.004(6)
O2 0.035(4) 0.030(3) 0.041(4) -0.005(3) 0.024(4) -0.004(3)
C5 0.055(8) 0.034(6) 0.060(8) 0.001(6) 0.041(7) 0.004(5)
C6 0.038(7) 0.057(7) 0.069(9) 0.002(6) 0.039(7) 0.001(6)
C7 0.034(7) 0.086(10) 0.085(10) 0.005(8) 0.038(8) 0.007(7)
C8 0.069(11) 0.128(15) 0.133(16) 0.008(13) 0.075(12) 0.011(10)
N2 0.038(5) 0.041(5) 0.046(6) -0.004(4) 0.027(5) -0.001(4)
C9 0.044(7) 0.076(8) 0.043(7) 0.004(6) 0.026(6) 0.011(6)
C10 0.089(11) 0.072(9) 0.050(8) 0.028(7) 0.043(8) 0.041(8)
O3 0.044(4) 0.031(4) 0.046(5) -0.005(3) 0.029(4) 0.000(3)
C11 0.044(7) 0.049(7) 0.061(8) 0.004(6) 0.036(7) -0.002(6)
C12 0.043(7) 0.040(6) 0.044(7) -0.005(5) 0.020(6) -0.013(5)
O4 0.037(4) 0.035(4) 0.044(5) 0.002(3) 0.024(4) -0.001(3)
C13 0.060(9) 0.063(8) 0.061(9) -0.006(7) 0.035(8) -0.015(7)
C14 0.076(11) 0.083(10) 0.070(10) 0.005(8) 0.040(9) -0.004(9)
C15 0.147(19) 0.105(14) 0.049(10) -0.009(10) 0.037(12) -0.019(13)
C16 0.19(3) 0.17(2) 0.112(19) -0.035(17) 0.069(19) 0.05(2)
O5 0.036(4) 0.036(4) 0.046(5) 0.005(4) 0.023(4) 0.005(3)
C17 0.045(7) 0.031(6) 0.060(9) -0.005(6) 0.037(8) -0.003(5)
O6 0.039(5) 0.039(4) 0.045(5) 0.003(4) 0.026(4) 0.001(3)
O7 0.040(5) 0.039(4) 0.036(4) 0.000(3) 0.023(4) 0.003(4)
C18 0.044(7) 0.027(5) 0.047(7) -0.004(5) 0.028(7) 0.001(5)
O8 0.046(5) 0.040(4) 0.042(5) -0.005(3) 0.033(4) -0.001(4)
O9 0.037(4) 0.030(4) 0.053(5) 0.004(3) 0.027(4) 0.003(3)
C19 0.061(8) 0.034(6) 0.054(7) -0.005(5) 0.039(7) 0.005(6)
O10 0.055(5) 0.030(4) 0.060(5) -0.005(4) 0.043(5) -0.005(3)
C20 0.048(7) 0.034(6) 0.057(8) -0.012(6) 0.027(7) -0.004(5)
O11 0.046(5) 0.037(4) 0.059(5) -0.006(4) 0.034(5) -0.004(4)
O12 0.035(4) 0.043(4) 0.052(5) -0.005(4) 0.030(4) -0.008(3)
C21 0.041(7) 0.033(6) 0.067(9) 0.001(6) 0.031(7) 0.000(5)
C22 0.045(7) 0.048(7) 0.056(8) 0.002(6) 0.019(7) -0.003(6)
C23 0.057(9) 0.059(8) 0.105(13) -0.034(9) 0.037(9) -0.018(7)
O13 0.049(5) 0.046(4) 0.053(5) 0.005(4) 0.034(4) 0.002(4)
O14 0.049(5) 0.048(4) 0.051(5) 0.003(4) 0.035(5) 0.000(4)
C24 0.069(10) 0.028(6) 0.077(10) 0.008(6) 0.056(9) 0.008(6)
C25 0.075(10) 0.076(9) 0.072(10) 0.021(8) 0.055(9) 0.011(8)
C26 0.101(14) 0.123(14) 0.107(14) 0.035(12) 0.072(13) -0.015(11)
O15 0.057(5) 0.050(5) 0.063(6) 0.008(4) 0.042(5) 0.013(4)
O16 0.076(7) 0.046(5) 0.088(7) 0.004(5) 0.050(6) 0.012(5)
C27 0.039(7) 0.061(9) 0.061(9) 0.005(7) 0.032(7) 0.017(7)
C28 0.109(16) 0.097(13) 0.146(19) -0.001(13) 0.075(15) 0.002(12)
C29 0.12(2) 0.19(3) 0.24(4) 0.04(3) 0.07(2) -0.04(2)
O17 0.051(5) 0.053(5) 0.043(5) -0.004(4) 0.031(4) -0.002(4)
O18 0.097(7) 0.047(5) 0.075(7) -0.011(5) 0.061(6) -0.006(5)
C30 0.040(7) 0.075(10) 0.053(8) -0.013(8) 0.031(7) -0.010(7)
C31 0.101(12) 0.079(9) 0.059(9) -0.017(8) 0.058(10) -0.011(9)
C32 0.079(14) 0.33(4) 0.080(14) 0.016(19) 0.050(12) -0.025(18)
O19 0.051(5) 0.037(4) 0.061(5) -0.003(4) 0.041(5) 0.000(4)
C33 0.069(9) 0.044(7) 0.075(9) -0.006(6) 0.050(8) -0.013(6)
O20 0.047(5) 0.041(4) 0.045(5) 0.004(4) 0.027(4) 0.002(4)
C34 0.059(8) 0.045(7) 0.078(10) 0.006(7) 0.051(8) 0.008(6)

loop_
_atom_type_symbol
_atom_type_description
_atom_type_scat_dispersion_real
_atom_type_scat_dispersion_imag
_atom_type_scat_source
C C 0.0033 0.0016 'International Tables Vol C Tables 4.2.6.8 and 6.1.1.4'
H H 0.0000 0.0000 'International Tables Vol C Tables 4.2.6.8 and 6.1.1.4'
N N 0.0061 0.0033 'International Tables Vol C Tables 4.2.6.8 and 6.1.1.4'
O O 0.0106 0.0060 'International Tables Vol C Tables 4.2.6.8 and 6.1.1.4'
Mn Mn 0.3368 0.7283 'International Tables Vol C Tables 4.2.6.8 and 6.1.1.4'
Y Y -2.7962 3.5667 'International Tables Vol C Tables 4.2.6.8 and 6.1.1.4'

loop_
_geom_angle_atom_site_label_1
_geom_angle_atom_site_label_2
_geom_angle_atom_site_label_3
_geom_angle
_geom_angle_site_symmetry_1
_geom_angle_site_symmetry_3
_geom_angle_publ_flag
O15 Y1 O2 115.1(3) . . ?
O15 Y1 O11 73.8(3) . . ?
O2 Y1 O11 79.6(2) . . ?
O15 Y1 O3 89.0(3) . . ?
O2 Y1 O3 139.1(2) . . ?
O11 Y1 O3 76.1(3) . . ?
O15 Y1 O6 141.7(3) . . ?
O2 Y1 O6 83.6(2) . . ?
O11 Y1 O6 144.5(2) . . ?
O3 Y1 O6 97.6(2) . . ?
O15 Y1 O9 78.8(3) . . ?
O2 Y1 O9 64.2(2) . . ?
O11 Y1 O9 118.4(3) . . ?
O3 Y1 O9 156.6(2) . . ?
O6 Y1 O9 80.7(2) . . ?
O15 Y1 O19 74.0(3) . . ?
O2 Y1 O19 139.9(3) . . ?
O11 Y1 O19 137.5(3) . . ?
O3 Y1 O19 76.5(2) . . ?
O6 Y1 O19 71.1(3) . . ?
O9 Y1 O19 81.0(2) . . ?
O15 Y1 O7 142.0(3) . . ?
O2 Y1 O7 75.6(2) . . ?
O11 Y1 O7 72.7(2) . . ?
O3 Y1 O7 66.0(2) . . ?
O6 Y1 O7 72.9(2) . . ?
O9 Y1 O7 133.8(2) . . ?
O19 Y1 O7 122.8(2) . . ?
O15 Y1 Mn1 106.5(2) . . ?
O2 Y1 Mn1 33.89(16) . . ?
O11 Y1 Mn1 108.6(2) . . ?
O3 Y1 Mn1 164.49(18) . . ?
O6 Y1 Mn1 69.76(18) . . ?
O9 Y1 Mn1 33.55(16) . . ?
O19 Y1 Mn1 106.5(2) . . ?
O7 Y1 Mn1 100.74(17) . . ?
O15 Y1 Mn2 110.2(2) . . ?
O2 Y1 Mn2 108.72(16) . . ?
O11 Y1 Mn2 63.88(19) . . ?
O3 Y1 Mn2 30.47(16) . . ?
O6 Y1 Mn2 92.90(18) . . ?
O9 Y1 Mn2 170.78(17) . . ?
O19 Y1 Mn2 103.31(18) . . ?
O7 Y1 Mn2 37.12(17) . . ?
Mn1 Y1 Mn2 137.71(5) . . ?
O17 Y2 O4 113.8(3) . . ?
O17 Y2 O13 74.5(3) . . ?
O4 Y2 O13 79.6(2) . . ?
O17 Y2 O10 78.0(3) . . ?
O4 Y2 O10 63.9(2) . . ?
O13 Y2 O10 119.1(3) . . ?
O17 Y2 O8 141.3(3) . . ?
O4 Y2 O8 83.5(2) . . ?
O13 Y2 O8 144.1(3) . . ?
O10 Y2 O8 79.9(2) . . ?
O17 Y2 O1 90.5(2) . 2 ?
O4 Y2 O1 139.4(2) . 2 ?
O13 Y2 O1 76.2(3) . 2 ?
O10 Y2 O1 156.6(2) . 2 ?
O8 Y2 O1 97.6(2) . 2 ?
O17 Y2 O20 73.9(3) . . ?
O4 Y2 O20 140.8(2) . . ?
O13 Y2 O20 136.8(3) . . ?
O10 Y2 O20 81.8(2) . . ?
O8 Y2 O20 71.8(2) . . ?
O1 Y2 O20 75.4(2) 2 . ?
O17 Y2 O5 143.7(3) . 2 ?
O4 Y2 O5 75.4(2) . 2 ?
O13 Y2 O5 73.0(3) . 2 ?
O10 Y2 O5 132.7(2) . 2 ?
O8 Y2 O5 72.3(2) . 2 ?
O1 Y2 O5 66.5(2) 2 2 ?
O20 Y2 O5 122.4(3) . 2 ?
O17 Y2 Mn2 105.2(2) . . ?
O4 Y2 Mn2 33.58(17) . . ?
O13 Y2 Mn2 108.53(19) . . ?
O10 Y2 Mn2 33.38(16) . . ?
O8 Y2 Mn2 69.56(18) . . ?
O1 Y2 Mn2 164.30(17) 2 . ?
O20 Y2 Mn2 107.63(18) . . ?
O5 Y2 Mn2 99.99(17) 2 . ?
O17 Y2 Mn1 111.71(19) . 2 ?
O4 Y2 Mn1 108.89(18) . 2 ?
O13 Y2 Mn1 63.8(2) . 2 ?
O10 Y2 Mn1 170.05(17) . 2 ?
O8 Y2 Mn1 92.75(18) . 2 ?
O1 Y2 Mn1 30.60(16) 2 2 ?
O20 Y2 Mn1 102.44(19) . 2 ?
O5 Y2 Mn1 37.59(17) 2 2 ?
Mn2 Y2 Mn1 137.42(5) . 2 ?
O17 Y2 H20 52.5(12) . . ?
O4 Y2 H20 144(3) . . ?
O13 Y2 H20 119.3(17) . . ?
O10 Y2 H20 80(3) . . ?
O8 Y2 H20 92.6(13) . . ?
O1 Y2 H20 77(3) 2 . ?
O20 Y2 H20 21.4(11) . . ?
O5 Y2 H20 137(2) 2 . ?
Mn2 Y2 H20 112(3) . . ?
Mn1 Y2 H20 107(3) 2 . ?
O9 Mn1 O1 176.4(3) . . ?
O9 Mn1 O2 80.8(3) . . ?
O1 Mn1 O2 96.7(3) . . ?
O9 Mn1 O14 91.5(3) . 2 ?
O1 Mn1 O14 91.2(3) . 2 ?
O2 Mn1 O14 171.2(3) . 2 ?
O9 Mn1 O5 97.6(3) . . ?
O1 Mn1 O5 79.9(3) . . ?
O2 Mn1 O5 92.9(3) . . ?
O14 Mn1 O5 92.4(3) 2 . ?
O9 Mn1 N1 102.7(3) . . ?
O1 Mn1 N1 79.3(3) . . ?
O2 Mn1 N1 81.7(3) . . ?
O14 Mn1 N1 95.9(3) 2 . ?
O5 Mn1 N1 157.8(3) . . ?
O9 Mn1 Y1 43.2(2) . . ?
O1 Mn1 Y1 133.5(2) . . ?
O2 Mn1 Y1 42.06(19) . . ?
O14 Mn1 Y1 132.1(2) 2 . ?
O5 Mn1 Y1 81.9(2) . . ?
N1 Mn1 Y1 107.1(2) . . ?
O9 Mn1 Y2 139.0(2) . 2 ?
O1 Mn1 Y2 39.3(2) . 2 ?
O2 Mn1 Y2 106.5(2) . 2 ?
O14 Mn1 Y2 82.2(2) 2 2 ?
O5 Mn1 Y2 42.81(19) . 2 ?
N1 Mn1 Y2 118.2(2) . 2 ?
Y1 Mn1 Y2 119.38(5) . 2 ?
O10 Mn2 O4 81.0(3) . . ?
O10 Mn2 O3 175.1(3) . . ?
O4 Mn2 O3 96.1(3) . . ?
O10 Mn2 O12 91.8(3) . . ?
O4 Mn2 O12 171.4(3) . . ?
O3 Mn2 O12 91.4(3) . . ?
O10 Mn2 O7 97.3(3) . . ?
O4 Mn2 O7 93.2(3) . . ?
O3 Mn2 O7 78.9(3) . . ?
O12 Mn2 O7 92.3(3) . . ?
O10 Mn2 N2 103.0(3) . . ?
O4 Mn2 N2 80.9(3) . . ?
O3 Mn2 N2 80.3(3) . . ?
O12 Mn2 N2 96.3(3) . . ?
O7 Mn2 N2 157.7(3) . . ?
O10 Mn2 Y2 43.1(2) . . ?
O4 Mn2 Y2 42.1(2) . . ?
O3 Mn2 Y2 132.6(2) . . ?
O12 Mn2 Y2 132.6(2) . . ?
O7 Mn2 Y2 82.16(19) . . ?
N2 Mn2 Y2 106.4(2) . . ?
O10 Mn2 Y1 138.5(2) . . ?
O4 Mn2 Y1 105.9(2) . . ?
O3 Mn2 Y1 38.6(2) . . ?
O12 Mn2 Y1 82.5(2) . . ?
O7 Mn2 Y1 42.41(18) . . ?
N2 Mn2 Y1 118.5(2) . . ?
Y2 Mn2 Y1 118.95(6) . . ?
C5 N1 C1 113.7(8) . . ?
C5 N1 C3 114.7(9) . . ?
C1 N1 C3 111.3(8) . . ?
C5 N1 Mn1 109.9(6) . . ?
C1 N1 Mn1 105.2(6) . . ?
C3 N1 Mn1 100.8(6) . . ?
N1 C1 C2 110.0(8) . . ?
N1 C1 H1A 109.7 . . ?
C2 C1 H1A 109.7 . . ?
N1 C1 H1B 109.7 . . ?
C2 C1 H1B 109.7 . . ?
H1A C1 H1B 108.2 . . ?
O1 C2 C1 109.3(9) . . ?
O1 C2 H2A 109.8 . . ?
C1 C2 H2A 109.8 . . ?
O1 C2 H2B 109.8 . . ?
C1 C2 H2B 109.8 . . ?
H2A C2 H2B 108.3 . . ?
C2 O1 Mn1 114.0(6) . . ?
C2 O1 Y2 121.2(6) . 2 ?
Mn1 O1 Y2 110.1(3) . 2 ?
N1 C3 C4 109.6(9) . . ?
N1 C3 H3A 109.7 . . ?
C4 C3 H3A 109.7 . . ?
N1 C3 H3B 109.7 . . ?
C4 C3 H3B 109.7 . . ?
H3A C3 H3B 108.2 . . ?
O2 C4 C3 108.1(8) . . ?
O2 C4 H4A 110.1 . . ?
C3 C4 H4A 110.1 . . ?
O2 C4 H4B 110.1 . . ?
C3 C4 H4B 110.1 . . ?
H4A C4 H4B 108.4 . . ?
C4 O2 Mn1 114.0(6) . . ?
C4 O2 Y1 129.0(7) . . ?
Mn1 O2 Y1 104.1(3) . . ?
N1 C5 C6 117.3(9) . . ?
N1 C5 H5A 108.0 . . ?
C6 C5 H5A 108.0 . . ?
N1 C5 H5B 108.0 . . ?
C6 C5 H5B 108.0 . . ?
H5A C5 H5B 107.2 . . ?
C7 C6 C5 111.5(10) . . ?
C7 C6 H6A 109.3 . . ?
C5 C6 H6A 109.3 . . ?
C7 C6 H6B 109.3 . . ?
C5 C6 H6B 109.3 . . ?
H6A C6 H6B 108.0 . . ?
C6 C7 C8 113.4(12) . . ?
C6 C7 H7A 108.9 . . ?
C8 C7 H7A 108.9 . . ?
C6 C7 H7B 108.9 . . ?
C8 C7 H7B 108.9 . . ?
H7A C7 H7B 107.7 . . ?
C7 C8 H8A 109.5 . . ?
C7 C8 H8B 109.5 . . ?
H8A C8 H8B 109.5 . . ?
C7 C8 H8C 109.5 . . ?
H8A C8 H8C 109.5 . . ?
H8B C8 H8C 109.5 . . ?
C11 N2 C13 114.0(9) . . ?
C11 N2 C9 111.6(9) . . ?
C13 N2 C9 112.4(9) . . ?
C11 N2 Mn2 102.0(7) . . ?
C13 N2 Mn2 112.6(7) . . ?
C9 N2 Mn2 103.2(6) . . ?
C10 C9 N2 113.0(10) . . ?
C10 C9 H9A 109.0 . . ?
N2 C9 H9A 109.0 . . ?
C10 C9 H9B 109.0 . . ?
N2 C9 H9B 109.0 . . ?
H9A C9 H9B 107.8 . . ?
O3 C10 C9 115.2(11) . . ?
O3 C10 H10A 108.5 . . ?
C9 C10 H10A 108.5 . . ?
O3 C10 H10B 108.5 . . ?
C9 C10 H10B 108.5 . . ?
H10A C10 H10B 107.5 . . ?
C10 O3 Mn2 113.0(7) . . ?
C10 O3 Y1 123.4(7) . . ?
Mn2 O3 Y1 111.0(3) . . ?
N2 C11 C12 109.4(9) . . ?
N2 C11 H11A 109.8 . . ?
C12 C11 H11A 109.8 . . ?
N2 C11 H11B 109.8 . . ?
C12 C11 H11B 109.8 . . ?
H11A C11 H11B 108.2 . . ?
O4 C12 C11 108.9(8) . . ?
O4 C12 H12A 109.9 . . ?
C11 C12 H12A 109.9 . . ?
O4 C12 H12B 109.9 . . ?
C11 C12 H12B 109.9 . . ?
H12A C12 H12B 108.3 . . ?
C12 O4 Mn2 114.3(6) . . ?
C12 O4 Y2 130.6(6) . . ?
Mn2 O4 Y2 104.3(3) . . ?
N2 C13 C14 116.7(11) . . ?
N2 C13 H13A 108.1 . . ?
C14 C13 H13A 108.1 . . ?
N2 C13 H13B 108.1 . . ?
C14 C13 H13B 108.1 . . ?
H13A C13 H13B 107.3 . . ?
C15 C14 C13 112.7(13) . . ?
C15 C14 H14A 109.1 . . ?
C13 C14 H14A 109.1 . . ?
C15 C14 H14B 109.1 . . ?
C13 C14 H14B 109.1 . . ?
H14A C14 H14B 107.8 . . ?
C16 C15 C14 113.3(19) . . ?
C16 C15 H15A 108.9 . . ?
C14 C15 H15A 108.9 . . ?
C16 C15 H15B 108.9 . . ?
C14 C15 H15B 108.9 . . ?
H15A C15 H15B 107.7 . . ?
C15 C16 H16A 109.5 . . ?
C15 C16 H16B 109.5 . . ?
H16A C16 H16B 109.5 . . ?
C15 C16 H16C 109.5 . . ?
H16A C16 H16C 109.5 . . ?
H16B C16 H16C 109.5 . . ?
C17 O5 Mn1 126.5(7) . . ?
C17 O5 Y2 130.5(7) . 2 ?
Mn1 O5 Y2 99.6(3) . 2 ?
O6 C17 O5 124.2(10) . . ?
O6 C17 H17 117.9 . . ?
O5 C17 H17 117.9 . . ?
C17 O6 Y1 136.6(7) . . ?
C18 O7 Mn2 125.8(7) . . ?
C18 O7 Y1 130.2(7) . . ?
Mn2 O7 Y1 100.5(3) . . ?
O8 C18 O7 126.1(11) . . ?
O8 C18 H18 117.0 . . ?
O7 C18 H18 117.0 . . ?
C18 O8 Y2 135.3(7) . . ?
C19 O9 Mn1 123.4(7) . . ?
C19 O9 Y1 127.6(6) . . ?
Mn1 O9 Y1 103.2(3) . . ?
O9 C19 H19A 109.5 . . ?
O9 C19 H19B 109.5 . . ?
H19A C19 H19B 109.5 . . ?
O9 C19 H19C 109.5 . . ?
H19A C19 H19C 109.5 . . ?
H19B C19 H19C 109.5 . . ?
C20 O10 Mn2 123.4(7) . . ?
C20 O10 Y2 127.8(6) . . ?
Mn2 O10 Y2 103.5(3) . . ?
O10 C20 H20A 109.5 . . ?
O10 C20 H20B 109.5 . . ?
H20A C20 H20B 109.5 . . ?
O10 C20 H20C 109.5 . . ?
H20A C20 H20C 109.5 . . ?
H20B C20 H20C 109.5 . . ?
C21 O11 Y1 139.0(7) . . ?
C21 O12 Mn2 127.7(8) . . ?
O11 C21 O12 125.9(10) . . ?
O11 C21 C22 117.3(11) . . ?
O12 C21 C22 116.7(11) . . ?
C23 C22 C21 115.0(11) . . ?
C23 C22 H22A 108.5 . . ?
C21 C22 H22A 108.5 . . ?
C23 C22 H22B 108.5 . . ?
C21 C22 H22B 108.5 . . ?
H22A C22 H22B 107.5 . . ?
C22 C23 H23A 109.5 . . ?
C22 C23 H23B 109.5 . . ?
H23A C23 H23B 109.5 . . ?
C22 C23 H23C 109.5 . . ?
H23A C23 H23C 109.5 . . ?
H23B C23 H23C 109.5 . . ?
C24 O13 Y2 140.0(8) . . ?
C24 O14 Mn1 128.9(7) . 2 ?
O13 C24 O14 124.0(11) . . ?
O13 C24 C25 117.6(13) . . ?
O14 C24 C25 118.4(11) . . ?
C24 C25 C26 114.8(13) . . ?
C24 C25 H25A 108.6 . . ?
C26 C25 H25A 108.6 . . ?
C24 C25 H25B 108.6 . . ?
C26 C25 H25B 108.6 . . ?
H25A C25 H25B 107.5 . . ?
C25 C26 H26A 109.5 . . ?
C25 C26 H26B 109.5 . . ?
H26A C26 H26B 109.5 . . ?
C25 C26 H26C 109.5 . . ?
H26A C26 H26C 109.5 . . ?
H26B C26 H26C 109.5 . . ?
C27 O15 Y1 141.5(8) . . ?
O16 C27 O15 125.5(11) . . ?
O16 C27 C28 113.2(13) . . ?
O15 C27 C28 121.1(14) . . ?
C27 C28 C29 111.8(18) . . ?
C27 C28 H28A 109.2 . . ?
C29 C28 H28A 109.3 . . ?
C27 C28 H28B 109.3 . . ?
C29 C28 H28B 109.2 . . ?
H28A C28 H28B 107.9 . . ?
C28 C29 H29A 109.5 . . ?
C28 C29 H29B 109.5 . . ?
H29A C29 H29B 109.5 . . ?
C28 C29 H29C 109.5 . . ?
H29A C29 H29C 109.5 . . ?
H29B C29 H29C 109.5 . . ?
C30 O17 Y2 141.4(8) . . ?
O18 C30 O17 123.3(11) . . ?
O18 C30 C31 119.9(12) . . ?
O17 C30 C31 116.8(12) . . ?
C30 C31 C32 110.6(12) . . ?
C30 C31 H31A 109.5 . . ?
C32 C31 H31A 109.5 . . ?
C30 C31 H31B 109.5 . . ?
C32 C31 H31B 109.5 . . ?
H31A C31 H31B 108.1 . . ?
C31 C32 H32A 109.5 . . ?
C31 C32 H32B 109.5 . . ?
H32A C32 H32B 109.5 . . ?
C31 C32 H32C 109.5 . . ?
H32A C32 H32C 109.5 . . ?
H32B C32 H32C 109.5 . . ?
C33 O19 Y1 130.3(6) . . ?
C33 O19 H19 114(8) . . ?
Y1 O19 H19 106(8) . . ?
O19 C33 H33A 109.5 . . ?
O19 C33 H33B 109.5 . . ?
H33A C33 H33B 109.5 . . ?
O19 C33 H33C 109.5 . . ?
H33A C33 H33C 109.5 . . ?
H33B C33 H33C 109.5 . . ?
C34 O20 Y2 128.1(7) . . ?
C34 O20 H20 134(8) . . ?
Y2 O20 H20 82(7) . . ?
O20 C34 H34A 109.5 . . ?
O20 C34 H34B 109.5 . . ?
H34A C34 H34B 109.5 . . ?
O20 C34 H34C 109.5 . . ?
H34A C34 H34C 109.5 . . ?
H34B C34 H34C 109.5 . . ?

loop_
_geom_bond_atom_site_label_1
_geom_bond_atom_site_label_2
_geom_bond_distance
_geom_bond_site_symmetry_2
_geom_bond_publ_flag
Y1 O15 2.310(8) . ?
Y1 O2 2.318(7) . ?
Y1 O11 2.329(8) . ?
Y1 O3 2.357(7) . ?
Y1 O6 2.356(8) . ?
Y1 O9 2.361(7) . ?
Y1 O19 2.389(7) . ?
Y1 O7 2.421(7) . ?
Y1 Mn1 3.356(2) . ?
Y1 Mn2 3.5303(19) . ?
Y2 O17 2.294(8) . ?
Y2 O4 2.320(7) . ?
Y2 O13 2.332(8) . ?
Y2 O10 2.356(8) . ?
Y2 O8 2.368(7) . ?
Y2 O1 2.373(7) 2 ?
Y2 O20 2.400(7) . ?
Y2 O5 2.427(7) 2 ?
Y2 Mn2 3.3520(19) . ?
Y2 Mn1 3.521(2) 2 ?
Y2 H20 2.45(11) . ?
Mn1 O9 1.905(7) . ?
Mn1 O1 1.909(7) . ?
Mn1 O2 1.929(7) . ?
Mn1 O14 1.951(8) 2 ?
Mn1 O5 2.178(7) . ?
Mn1 N1 2.320(9) . ?
Mn1 Y2 3.521(2) 2 ?
Mn2 O10 1.897(7) . ?
Mn2 O4 1.913(7) . ?
Mn2 O3 1.917(7) . ?
Mn2 O12 1.948(7) . ?
Mn2 O7 2.167(7) . ?
Mn2 N2 2.343(9) . ?
N1 C5 1.457(13) . ?
N1 C1 1.495(14) . ?
N1 C3 1.494(14) . ?
C1 C2 1.517(15) . ?
C1 H1A 0.9900 . ?
C1 H1B 0.9900 . ?
C2 O1 1.427(12) . ?
C2 H2A 0.9900 . ?
C2 H2B 0.9900 . ?
O1 Y2 2.373(7) 2 ?
C3 C4 1.510(15) . ?
C3 H3A 0.9900 . ?
C3 H3B 0.9900 . ?
C4 O2 1.442(12) . ?
C4 H4A 0.9900 . ?
C4 H4B 0.9900 . ?
C5 C6 1.545(15) . ?
C5 H5A 0.9900 . ?
C5 H5B 0.9900 . ?
C6 C7 1.505(16) . ?
C6 H6A 0.9900 . ?
C6 H6B 0.9900 . ?
C7 C8 1.522(19) . ?
C7 H7A 0.9900 . ?
C7 H7B 0.9900 . ?
C8 H8A 0.9800 . ?
C8 H8B 0.9800 . ?
C8 H8C 0.9800 . ?
N2 C11 1.471(14) . ?
N2 C13 1.473(16) . ?
N2 C9 1.499(14) . ?
C9 C10 1.457(17) . ?
C9 H9A 0.9900 . ?
C9 H9B 0.9900 . ?
C10 O3 1.406(14) . ?
C10 H10A 0.9900 . ?
C10 H10B 0.9900 . ?
C11 C12 1.525(16) . ?
C11 H11A 0.9900 . ?
C11 H11B 0.9900 . ?
C12 O4 1.428(12) . ?
C12 H12A 0.9900 . ?
C12 H12B 0.9900 . ?
C13 C14 1.538(19) . ?
C13 H13A 0.9900 . ?
C13 H13B 0.9900 . ?
C14 C15 1.53(2) . ?
C14 H14A 0.9900 . ?
C14 H14B 0.9900 . ?
C15 C16 1.47(3) . ?
C15 H15A 0.9900 . ?
C15 H15B 0.9900 . ?
C16 H16A 0.9800 . ?
C16 H16B 0.9800 . ?
C16 H16C 0.9800 . ?
O5 C17 1.288(13) . ?
O5 Y2 2.427(7) 2 ?
C17 O6 1.254(14) . ?
C17 H17 0.9500 . ?
O7 C18 1.274(13) . ?
C18 O8 1.244(12) . ?
C18 H18 0.9500 . ?
O9 C19 1.421(12) . ?
C19 H19A 0.9800 . ?
C19 H19B 0.9800 . ?
C19 H19C 0.9800 . ?
O10 C20 1.425(13) . ?
C20 H20A 0.9800 . ?
C20 H20B 0.9800 . ?
C20 H20C 0.9800 . ?
O11 C21 1.257(14) . ?
O12 C21 1.289(14) . ?
C21 C22 1.529(17) . ?
C22 C23 1.494(18) . ?
C22 H22A 0.9900 . ?
C22 H22B 0.9900 . ?
C23 H23A 0.9800 . ?
C23 H23B 0.9800 . ?
C23 H23C 0.9800 . ?
O13 C24 1.245(14) . ?
O14 C24 1.295(15) . ?
O14 Mn1 1.951(8) 2 ?
C24 C25 1.504(17) . ?
C25 C26 1.52(2) . ?
C25 H25A 0.9900 . ?
C25 H25B 0.9900 . ?
C26 H26A 0.9800 . ?
C26 H26B 0.9800 . ?
C26 H26C 0.9800 . ?
O15 C27 1.270(14) . ?
O16 C27 1.238(15) . ?
C27 C28 1.45(2) . ?
C28 C29 1.56(3) . ?
C28 H28A 0.9900 . ?
C28 H28B 0.9900 . ?
C29 H29A 0.9800 . ?
C29 H29B 0.9800 . ?
C29 H29C 0.9800 . ?
O17 C30 1.291(14) . ?
O18 C30 1.268(16) . ?
C30 C31 1.503(18) . ?
C31 C32 1.51(2) . ?
C31 H31A 0.9900 . ?
C31 H31B 0.9900 . ?
C32 H32A 0.9800 . ?
C32 H32B 0.9800 . ?
C32 H32C 0.9800 . ?
O19 C33 1.440(13) . ?
O19 H19 0.89(4) . ?
C33 H33A 0.9800 . ?
C33 H33B 0.9800 . ?
C33 H33C 0.9800 . ?
O20 C34 1.420(14) . ?
O20 H20 0.90(4) . ?
C34 H34A 0.9800 . ?
C34 H34B 0.9800 . ?
C34 H34C 0.9800 . ?

loop_
_geom_hbond_atom_site_label_D
_geom_hbond_atom_site_label_H
_geom_hbond_atom_site_label_A
_geom_hbond_distance_DH
_geom_hbond_distance_HA
_geom_hbond_distance_DA
_geom_hbond_angle_DHA
_geom_hbond_site_symmetry_A
O19 H19 O16 0.89(4) 1.71(5) 2.596(12) 170(12) .
O20 H20 O18 0.90(4) 1.74(6) 2.572(12) 153(11) .
